data_7113046
loop_
_publ_author_name
'Mangalum, Anshuman'
'Morgan, Brad P.'
'Hanley, Jessica M.'
'Jecen, Kristine M.'
'McGill, Charles J.'
'Robertson, Grant A.'
'Smith, Rhett C.'

_publ_section_title
;
 Interchromophore orientation scaffolding by m-terphenyl oxacyclophanes.
;
_journal_issue 28
_journal_name_full 'Chemical communications (Cambridge, England)'
_journal_page_first 5136
_journal_page_last 5138
_journal_paper_doi 10.1039/c0cc00247j
_journal_volume 46
_journal_year 2010
_chemical_formula_moiety 'C20 H16 Br I O2'
_chemical_formula_sum 'C20 H16 Br I O2'
_chemical_formula_weight 495.14
_chemical_name_systematic
;
?
;
_space_group_IT_number 87
_symmetry_cell_setting tetragonal
_symmetry_space_group_name_Hall '-I 4'
_symmetry_space_group_name_H-M 'I 4/m'
_atom_sites_solution_hydrogens geom
_atom_sites_solution_primary direct
_atom_sites_solution_secondary difmap
_audit_creation_method SHELXL-97
_cell_angle_alpha 90.00
_cell_angle_beta 90.00
_cell_angle_gamma 90.00
_cell_formula_units_Z 16
_cell_length_a 21.861(3)
_cell_length_b 21.861(3)
_cell_length_c 16.153(3)
_cell_measurement_reflns_used 7733
_cell_measurement_temperature 153(2)
_cell_measurement_theta_max 26.0127
_cell_measurement_theta_min 3.5880
_cell_volume 7720(2)
_computing_cell_refinement 'CrystalClear (Rigaku/MSC,2001)'
_computing_data_collection 'CrystalClear (Rigaku/MSC,2001)'
_computing_data_reduction 'CrystalClear (Rigaku/MSC,2001)'
_computing_molecular_graphics 'SHELXTL 6.10 (Bruker AXS,2000)'
_computing_publication_material 'SHELXTL 6.10 (Bruker AXS,2000)'
_computing_structure_refinement 'SHELXTL 6.10 (Bruker AXS,2000)'
_computing_structure_solution 'SHELXTL 6.10 (Bruker AXS,2000)'
_diffrn_ambient_temperature 153(2)
_diffrn_detector_area_resol_mean 14.6306
_diffrn_measured_fraction_theta_full 0.994
_diffrn_measured_fraction_theta_max 0.994
_diffrn_measurement_details
;
scan:
Number of images: 260
Slice: -40.0000 - 90.0000
Image width: 0.5000
Exp time: 45.0000
Rotation axis: Omega
Omega: 0.0000
Chi: 45.0000
Phi: 0.0000
XTD: 37.8385
2theta: 7.4975
scan:
Number of images: 200
Slice: -40.0000 - 80.0000
Image width: 0.5000
Exp time: 45.0000
Rotation axis: Omega
Omega: 0.0000
Chi: 45.0000
Phi: 90.0000
XTD: 37.8385
2theta: 7.4975
;
_diffrn_measurement_device
;
Mercury CCD (2x2 bin mode)
;
_diffrn_measurement_device_details
;
AFC8: Eulerian 3 circle
;
_diffrn_measurement_method omega
_diffrn_radiation_detector CCD
_diffrn_radiation_monochromator 'Graphite Monochromator'
_diffrn_radiation_source 'Sealed Tube'
_diffrn_radiation_type MoK\a
_diffrn_radiation_wavelength 0.71073
_diffrn_reflns_av_R_equivalents 0.1198
_diffrn_reflns_av_sigmaI/netI 0.0792
_diffrn_reflns_limit_h_max 25
_diffrn_reflns_limit_h_min -22
_diffrn_reflns_limit_k_max 23
_diffrn_reflns_limit_k_min -26
_diffrn_reflns_limit_l_max 12
_diffrn_reflns_limit_l_min -19
_diffrn_reflns_number 13542
_diffrn_reflns_reduction_process 'Lp corrections applied'
_diffrn_reflns_theta_full 25.10
_diffrn_reflns_theta_max 25.10
_diffrn_reflns_theta_min 3.59
_diffrn_standards_decay_% 0
_diffrn_standards_interval_count 0
_diffrn_standards_interval_time 0
_diffrn_standards_number 0
_exptl_absorpt_coefficient_mu 3.738
_exptl_absorpt_correction_T_max 0.8351
_exptl_absorpt_correction_T_min 0.2670
_exptl_absorpt_correction_type multi-scan
_exptl_absorpt_process_details 'REQAB, Rigaku/MSC, The Woodlands, TX, USA, 1999.'
_exptl_crystal_colour colourless
_exptl_crystal_density_diffrn 1.707
_exptl_crystal_density_method 'not measured'
_exptl_crystal_description rod
_exptl_crystal_F_000 3840
_exptl_crystal_size_max 0.48
_exptl_crystal_size_mid 0.11
_exptl_crystal_size_min 0.05
_platon_squeeze_details
;
;
_refine_diff_density_max 1.794
_refine_diff_density_min -1.750
_refine_diff_density_rms 0.182
_refine_ls_extinction_method none
_refine_ls_goodness_of_fit_ref 1.053
_refine_ls_hydrogen_treatment constr
_refine_ls_matrix_type full
_refine_ls_number_parameters 245
_refine_ls_number_reflns 3562
_refine_ls_number_restraints 0
_refine_ls_restrained_S_all 1.053
_refine_ls_R_factor_all 0.0820
_refine_ls_R_factor_gt 0.0674
_refine_ls_shift/su_max 0.012
_refine_ls_shift/su_mean 0.001
_refine_ls_structure_factor_coef Fsqd
_refine_ls_weighting_details 'calc w=1/[\s^2^(Fo^2^)+(0.0893P)^2^+49.6358P] where P=(Fo^2^+2Fc^2^)/3'
_refine_ls_weighting_scheme calc
_refine_ls_wR_factor_gt 0.1660
_refine_ls_wR_factor_ref 0.1795
_reflns_number_gt 2777
_reflns_number_total 3562
_reflns_threshold_expression >2sigma(I)
_cod_data_source_file c0cc00247j.txt
_cod_data_source_block ohterphenyl
_cod_original_sg_symbol_Hall I4/m
_cod_original_sg_symbol_H-M I4/m
_cod_database_code 7113046

loop_
_symmetry_equiv_pos_as_xyz
'x, y, z'
'-x, -y, z'
'-y, x, z'
'y, -x, z'
'x+1/2, y+1/2, z+1/2'
'-x+1/2, -y+1/2, z+1/2'
'-y+1/2, x+1/2, z+1/2'
'y+1/2, -x+1/2, z+1/2'
'-x, -y, -z'
'x, y, -z'
'y, -x, -z'
'-y, x, -z'
'-x+1/2, -y+1/2, -z+1/2'
'x+1/2, y+1/2, -z+1/2'
'y+1/2, -x+1/2, -z+1/2'
'-y+1/2, x+1/2, -z+1/2'

loop_
_atom_site_label
_atom_site_type_symbol
_atom_site_fract_x
_atom_site_fract_y
_atom_site_fract_z
_atom_site_U_iso_or_equiv
_atom_site_adp_type
_atom_site_occupancy
_atom_site_symmetry_multiplicity
_atom_site_calc_flag
_atom_site_refinement_flags
I1' I 0.35958(3) 0.20539(4) 0.0000 0.0488(3) Uani 1 2 d S
Br1' Br 0.66814(5) 0.21775(5) 0.0000 0.0442(3) Uani 1 2 d S
C1' C 0.4577(5) 0.2045(5) 0.0000 0.040(2) Uani 1 2 d S
O1' O 0.5010(8) 0.0680(9) 0.135(2) 0.170(19) Uani 0.46(3) 1 d P
C2' C 0.4869(3) 0.2047(3) 0.0762(4) 0.0361(15) Uani 1 1 d .
C3' C 0.5507(3) 0.2088(3) 0.0748(4) 0.0390(16) Uani 1 1 d .
H3' H 0.5729 0.2101 0.1254 0.027(16) Uiso 1 1 calc R
O1'A O 0.4562(17) 0.0371(8) 0.1874(12) 0.167(15) Uani 0.54(3) 1 d P
C4' C 0.5820(4) 0.2109(5) 0.0000 0.038(2) Uani 1 2 d S
C5' C 0.4543(3) 0.2010(4) 0.1584(4) 0.0436(17) Uani 1 1 d .
C6' C 0.4424(4) 0.2539(4) 0.2028(5) 0.052(2) Uani 1 1 d .
H6' H 0.4553 0.2927 0.1825 0.06(3) Uiso 1 1 calc R
C7' C 0.4113(4) 0.2491(6) 0.2778(6) 0.070(3) Uani 1 1 d .
H7' H 0.4019 0.2853 0.3077 0.12(5) Uiso 1 1 calc R
C8' C 0.3941(4) 0.1943(7) 0.3093(5) 0.083(4) Uani 1 1 d .
H8' H 0.3725 0.1916 0.3602 0.08(3) Uiso 1 1 calc R
C9' C 0.4089(4) 0.1427(6) 0.2651(6) 0.070(3) Uani 1 1 d .
H9' H 0.3986 0.1040 0.2881 0.05(2) Uiso 1 1 calc R
C10' C 0.4376(4) 0.1438(5) 0.1897(5) 0.056(2) Uani 1 1 d .
C11' C 0.4480(5) 0.0867(5) 0.1399(7) 0.077(3) Uani 1 1 d .
I1 I 0.84633(4) 0.82840(3) 0.0000 0.0514(3) Uani 1 2 d S
Br1 Br 0.62036(6) 1.03897(6) 0.0000 0.0561(4) Uani 1 2 d S
C1 C 0.7781(5) 0.8976(5) 0.0000 0.046(3) Uani 1 2 d S
O1 O 0.9148(4) 0.9923(5) 0.1915(9) 0.130(4) Uani 1 1 d .
H1 H 0.9457 0.9889 0.1609 0.195 Uiso 1 1 calc R
C2 C 0.7570(4) 0.9186(3) 0.0760(5) 0.0428(17) Uani 1 1 d .
C3 C 0.7083(4) 0.9621(3) 0.0751(5) 0.0462(18) Uani 1 1 d .
H3 H 0.6918 0.9769 0.1256 0.055 Uiso 1 1 calc R
C4 C 0.6851(5) 0.9828(5) 0.0000 0.047(3) Uani 1 2 d S
C5 C 0.7795(4) 0.8971(4) 0.1572(5) 0.0491(19) Uani 1 1 d .
C6 C 0.7502(4) 0.8513(4) 0.1999(5) 0.0499(19) Uani 1 1 d .
H6 H 0.7151 0.8327 0.1758 0.060 Uiso 1 1 calc R
C7 C 0.7701(4) 0.8306(5) 0.2784(5) 0.059(2) Uani 1 1 d .
H7 H 0.7494 0.7985 0.3063 0.071 Uiso 1 1 calc R
C8 C 0.8194(4) 0.8580(5) 0.3126(5) 0.062(2) Uani 1 1 d .
H8 H 0.8336 0.8446 0.3652 0.075 Uiso 1 1 calc R
C9 C 0.8502(4) 0.9056(5) 0.2725(6) 0.064(2) Uani 1 1 d .
H9 H 0.8841 0.9248 0.2985 0.077 Uiso 1 1 calc R
C10 C 0.8313(4) 0.9250(4) 0.1948(5) 0.055(2) Uani 1 1 d .
C11 C 0.8639(5) 0.9749(5) 0.1490(8) 0.079(3) Uani 1 1 d .
H11A H 0.8757 0.9602 0.0933 0.094 Uiso 1 1 calc R
H11B H 0.8363 1.0105 0.1421 0.094 Uiso 1 1 calc R

loop_
_atom_site_aniso_label
_atom_site_aniso_U_11
_atom_site_aniso_U_22
_atom_site_aniso_U_33
_atom_site_aniso_U_23
_atom_site_aniso_U_13
_atom_site_aniso_U_12
I1' 0.0337(4) 0.0756(6) 0.0372(4) 0.000 0.000 0.0034(3)
Br1' 0.0358(5) 0.0635(7) 0.0333(5) 0.000 0.000 -0.0052(5)
C1' 0.034(5) 0.050(6) 0.037(5) 0.000 0.000 0.002(4)
O1' 0.054(11) 0.067(13) 0.39(5) -0.06(2) 0.065(18) 0.012(8)
C2' 0.035(4) 0.040(4) 0.033(4) -0.006(3) -0.002(3) 0.008(3)
C3' 0.037(4) 0.045(4) 0.035(4) 0.001(3) -0.004(3) 0.005(3)
O1'A 0.36(4) 0.067(11) 0.074(12) 0.027(9) -0.031(17) -0.032(16)
C4' 0.030(5) 0.052(6) 0.031(5) 0.000 0.000 -0.001(4)
C5' 0.036(4) 0.062(5) 0.033(4) 0.008(3) 0.002(3) 0.003(3)
C6' 0.049(5) 0.074(6) 0.035(4) -0.009(4) 0.005(3) 0.014(4)
C7' 0.052(5) 0.122(9) 0.036(4) -0.014(6) 0.004(4) 0.025(6)
C8' 0.051(5) 0.173(13) 0.026(4) 0.034(6) 0.009(4) 0.031(7)
C9' 0.041(5) 0.115(8) 0.054(5) 0.041(6) 0.011(4) 0.017(5)
C10' 0.048(5) 0.080(6) 0.039(4) 0.013(4) 0.003(4) 0.008(4)
C11' 0.102(8) 0.061(6) 0.068(6) 0.015(5) 0.011(6) 0.022(6)
I1 0.0641(5) 0.0473(4) 0.0427(4) 0.000 0.000 0.0137(3)
Br1 0.0634(8) 0.0523(7) 0.0526(7) 0.000 0.000 0.0193(6)
C1 0.055(6) 0.031(5) 0.052(6) 0.000 0.000 0.000(5)
O1 0.083(6) 0.101(7) 0.206(13) 0.000(8) -0.024(7) -0.005(6)
C2 0.045(4) 0.041(4) 0.042(4) 0.000(3) 0.002(3) 0.003(3)
C3 0.059(5) 0.041(4) 0.038(4) -0.011(3) 0.006(4) 0.002(4)
C4 0.047(6) 0.043(6) 0.052(7) 0.000 0.000 0.004(5)
C5 0.049(4) 0.054(5) 0.045(4) -0.006(4) 0.001(4) 0.014(4)
C6 0.062(5) 0.048(4) 0.040(4) 0.000(3) 0.005(4) 0.005(4)
C7 0.062(5) 0.072(6) 0.042(4) 0.006(4) 0.005(4) 0.027(5)
C8 0.056(5) 0.096(7) 0.034(4) 0.004(4) 0.003(4) 0.023(5)
C9 0.054(5) 0.084(7) 0.053(5) -0.006(5) -0.012(4) 0.007(5)
C10 0.041(4) 0.075(6) 0.050(5) -0.001(4) 0.001(4) 0.011(4)
C11 0.053(5) 0.085(7) 0.097(8) -0.010(7) -0.017(6) -0.002(5)

loop_
_atom_type_symbol
_atom_type_description
_atom_type_scat_dispersion_real
_atom_type_scat_dispersion_imag
_atom_type_scat_source
C C 0.0033 0.0016 'International Tables Vol C Tables 4.2.6.8 and 6.1.1.4'
H H 0.0000 0.0000 'International Tables Vol C Tables 4.2.6.8 and 6.1.1.4'
O O 0.0106 0.0060 'International Tables Vol C Tables 4.2.6.8 and 6.1.1.4'
Br Br -0.2901 2.4595 'International Tables Vol C Tables 4.2.6.8 and 6.1.1.4'
I I -0.4742 1.8119 'International Tables Vol C Tables 4.2.6.8 and 6.1.1.4'

loop_
_geom_angle_atom_site_label_1
_geom_angle_atom_site_label_2
_geom_angle_atom_site_label_3
_geom_angle
_geom_angle_site_symmetry_1
_geom_angle_site_symmetry_3
C2' C1' C2' 125.2(9) . 10
C2' C1' I1' 117.4(5) . .
C2' C1' I1' 117.4(5) 10 .
C1' C2' C3' 116.4(7) . .
C1' C2' C5' 124.3(6) . .
C3' C2' C5' 119.3(6) . .
C4' C3' C2' 120.5(7) . .
C4' C3' H3' 119.8 . .
C2' C3' H3' 119.8 . .
C3' C4' C3' 120.9(9) 10 .
C3' C4' Br1' 119.5(4) 10 .
C3' C4' Br1' 119.5(4) . .
C6' C5' C10' 120.7(7) . .
C6' C5' C2' 119.9(7) . .
C10' C5' C2' 119.3(7) . .
C5' C6' C7' 118.6(9) . .
C5' C6' H6' 120.7 . .
C7' C6' H6' 120.7 . .
C8' C7' C6' 121.9(10) . .
C8' C7' H7' 119.0 . .
C6' C7' H7' 119.0 . .
C7' C8' C9' 117.7(8) . .
C7' C8' H8' 121.1 . .
C9' C8' H8' 121.1 . .
C10' C9' C8' 123.7(10) . .
C10' C9' H9' 118.1 . .
C8' C9' H9' 118.1 . .
C9' C10' C5' 117.2(9) . .
C9' C10' C11' 122.0(9) . .
C5' C10' C11' 120.7(7) . .
O1' C11' O1'A 69(2) . .
O1' C11' C10' 116.9(15) . .
O1'A C11' C10' 112.7(12) . .
C2 C1 C2 124.3(10) 10 .
C2 C1 I1 117.9(5) 10 .
C2 C1 I1 117.9(5) . .
C11 O1 H1 109.5 . .
C1 C2 C3 117.2(7) . .
C1 C2 C5 124.8(7) . .
C3 C2 C5 117.9(7) . .
C4 C3 C2 119.8(7) . .
C4 C3 H3 120.1 . .
C2 C3 H3 120.1 . .
C3 C4 C3 121.5(10) . 10
C3 C4 Br1 119.2(5) . .
C3 C4 Br1 119.2(5) 10 .
C6 C5 C10 118.0(8) . .
C6 C5 C2 121.5(8) . .
C10 C5 C2 120.5(8) . .
C5 C6 C7 122.5(9) . .
C5 C6 H6 118.7 . .
C7 C6 H6 118.7 . .
C8 C7 C6 118.1(9) . .
C8 C7 H7 120.9 . .
C6 C7 H7 120.9 . .
C7 C8 C9 121.6(8) . .
C7 C8 H8 119.2 . .
C9 C8 H8 119.2 . .
C10 C9 C8 120.3(9) . .
C10 C9 H9 119.9 . .
C8 C9 H9 119.9 . .
C9 C10 C5 119.5(9) . .
C9 C10 C11 121.9(9) . .
C5 C10 C11 118.7(8) . .
O1 C11 C10 110.0(11) . .
O1 C11 H11A 109.7 . .
C10 C11 H11A 109.7 . .
O1 C11 H11B 109.7 . .
C10 C11 H11B 109.7 . .
H11A C11 H11B 108.2 . .

loop_
_geom_bond_atom_site_label_1
_geom_bond_atom_site_label_2
_geom_bond_distance
_geom_bond_site_symmetry_2
I1' C1' 2.145(10) .
Br1' C4' 1.890(10) .
C1' C2' 1.387(8) .
C1' C2' 1.387(8) 10
O1' C11' 1.231(18) .
C2' C3' 1.398(10) .
C2' C5' 1.509(10) .
C3' C4' 1.389(8) .
C3' H3' 0.9500 .
O1'A C11' 1.341(19) .
C4' C3' 1.389(8) 10
C5' C6' 1.385(11) .
C5' C10' 1.398(12) .
C6' C7' 1.393(12) .
C6' H6' 0.9500 .
C7' C8' 1.356(17) .
C7' H7' 0.9500 .
C8' C9' 1.374(17) .
C8' H8' 0.9500 .
C9' C10' 1.371(12) .
C9' H9' 0.9500 .
C10' C11' 1.503(14) .
I1 C1 2.125(11) .
Br1 C4 1.875(11) .
C1 C2 1.389(9) 10
C1 C2 1.389(9) .
O1 C11 1.361(13) .
O1 H1 0.8400 .
C2 C3 1.429(11) .
C2 C5 1.478(11) .
C3 C4 1.389(9) .
C3 H3 0.9500 .
C4 C3 1.389(9) 10
C5 C6 1.375(12) .
C5 C10 1.423(12) .
C6 C7 1.414(12) .
C6 H6 0.9500 .
C7 C8 1.351(14) .
C7 H7 0.9500 .
C8 C9 1.398(14) .
C8 H8 0.9500 .
C9 C10 1.386(13) .
C9 H9 0.9500 .
C10 C11 1.500(15) .
C11 H11A 0.9900 .
C11 H11B 0.9900 .

loop_
_platon_squeeze_void_nr
_platon_squeeze_void_average_x
_platon_squeeze_void_average_y
_platon_squeeze_void_average_z
_platon_squeeze_void_volume
_platon_squeeze_void_count_electrons
_platon_squeeze_void_content
1 0.000 0.000 0.000 51 4 ' '
2 0.500 0.500 0.000 353 52 ' '
3 0.000 0.000 0.500 353 52 ' '
4 0.500 0.500 0.500 51 4 ' '
